data_7158554
loop_
_publ_author_name
'BRAIA, Nabila'
'Merabet-Khelassi, Mounia'
'TOFFANO, martial'
'Guillot, R\'egis'
'Aribi-Zouioueche, Louisa'

_publ_section_title
;
 Access to valuable building blocks by regio-and enantioselective
 ring-opening of itaconic anhydride using lipase catalysis.
;
_journal_name_full 'Organic &amp; Biomolecular Chemistry'
_journal_paper_doi 10.1039/D2OB00047D
_journal_year 2022
_chemical_formula_moiety 'C12 H12 O4'
_chemical_formula_sum 'C12 H12 O4'
_chemical_formula_weight 220.22
_space_group_crystal_system monoclinic
_space_group_IT_number 15
_space_group_name_Hall '-C 2yc'
_space_group_name_H-M_alt 'C 1 2/c 1'
_atom_sites_solution_hydrogens geom
_atom_sites_solution_primary difmap
_audit_creation_method SHELXL-2018/3
_audit_update_record
;
2021-06-08 deposited with the CCDC.	2022-03-03 downloaded from the CCDC.
;
_cell_angle_alpha 90
_cell_angle_beta 110.287(13)
_cell_angle_gamma 90
_cell_formula_units_Z 8
_cell_length_a 17.407(9)
_cell_length_b 5.143(2)
_cell_length_c 25.561(11)
_cell_measurement_reflns_used 2557
_cell_measurement_temperature 100(1)
_cell_measurement_theta_max 23.36
_cell_measurement_theta_min 2.49
_cell_volume 2146.4(17)
_computing_cell_refinement 'Bruker SAINT'
_computing_data_collection 'Bruker APEX3'
_computing_data_reduction 'Bruker SAINT'
_computing_structure_refinement 'SHELXL-2018/3 (Sheldrick, 2018)'
_computing_structure_solution 'SHELXS-97 (Sheldrick 2008)'
_diffrn_ambient_temperature 100(1)
_diffrn_measured_fraction_theta_full 0.999
_diffrn_measured_fraction_theta_max 0.892
_diffrn_measurement_device_type 'Bruker VENTURE PHOTON100 CMOS'
_diffrn_measurement_method '\f and \w scans'
_diffrn_radiation_type MoK\a
_diffrn_radiation_wavelength 0.71073
_diffrn_reflns_av_R_equivalents 0.2440
_diffrn_reflns_av_unetI/netI 0.2241
_diffrn_reflns_Laue_measured_fraction_full 0.999
_diffrn_reflns_Laue_measured_fraction_max 0.892
_diffrn_reflns_limit_h_max 24
_diffrn_reflns_limit_h_min -23
_diffrn_reflns_limit_k_max 7
_diffrn_reflns_limit_k_min -7
_diffrn_reflns_limit_l_max 35
_diffrn_reflns_limit_l_min -34
_diffrn_reflns_number 38761
_diffrn_reflns_point_group_measured_fraction_full 0.999
_diffrn_reflns_point_group_measured_fraction_max 0.892
_diffrn_reflns_theta_full 25.000
_diffrn_reflns_theta_max 30.623
_diffrn_reflns_theta_min 2.484
_exptl_absorpt_coefficient_mu 0.103
_exptl_absorpt_correction_T_max 0.9461
_exptl_absorpt_correction_T_min 0.8716
_exptl_absorpt_correction_type multi-scan
_exptl_absorpt_process_details 'Bruker APEX3'
_exptl_crystal_colour colorless
_exptl_crystal_density_diffrn 1.363
_exptl_crystal_description needle
_exptl_crystal_F_000 928
_exptl_crystal_size_max 0.120
_exptl_crystal_size_mid 0.030
_exptl_crystal_size_min 0.020
_refine_diff_density_max 0.259
_refine_diff_density_min -0.284
_refine_diff_density_rms 0.070
_refine_ls_extinction_method none
_refine_ls_goodness_of_fit_ref 1.018
_refine_ls_hydrogen_treatment mixed
_refine_ls_matrix_type full
_refine_ls_number_parameters 147
_refine_ls_number_reflns 2959
_refine_ls_number_restraints 0
_refine_ls_restrained_S_all 1.018
_refine_ls_R_factor_all 0.2212
_refine_ls_R_factor_gt 0.0772
_refine_ls_shift/su_max 0.001
_refine_ls_shift/su_mean 0.000
_refine_ls_structure_factor_coef Fsqd
_refine_ls_weighting_details 'w=1/[\s^2^(Fo^2^)+(0.0371P)^2^+1.5336P] where P=(Fo^2^+2Fc^2^)/3'
_refine_ls_weighting_scheme calc
_refine_ls_wR_factor_gt 0.0927
_refine_ls_wR_factor_ref 0.1157
_reflns_Friedel_coverage 0.000
_reflns_number_gt 1513
_reflns_number_total 2959
_reflns_threshold_expression 'I > 2\s(I)'
_cod_data_source_file d2ob00047d2.cif
_cod_data_source_block mo_v471GuillotICMMO
_cod_original_cell_volume 2146.6(17)
_cod_original_sg_symbol_H-M 'C 2/c'
_cod_database_code 7158554
_shelx_space_group_comment
;
The symmetry employed for this shelxl refinement is uniquely defined
by the following loop, which should always be used as a source of
symmetry information in preference to the above space-group names.
They are only intended as comments.
;
_shelx_estimated_absorpt_t_min 0.992
_shelx_estimated_absorpt_t_max 0.999

loop_
_space_group_symop_operation_xyz
'x, y, z'
'-x, y, -z+1/2'
'x+1/2, y+1/2, z'
'-x+1/2, y+1/2, -z+1/2'
'-x, -y, -z'
'x, -y, z-1/2'
'-x+1/2, -y+1/2, -z'
'x+1/2, -y+1/2, z-1/2'

loop_
_atom_site_label
_atom_site_type_symbol
_atom_site_fract_x
_atom_site_fract_y
_atom_site_fract_z
_atom_site_U_iso_or_equiv
_atom_site_adp_type
_atom_site_occupancy
_atom_site_site_symmetry_order
_atom_site_calc_flag
_atom_site_refinement_flags_posn
_atom_site_refinement_flags_adp
_atom_site_refinement_flags_occupancy
_atom_site_disorder_assembly
_atom_site_disorder_group
C1 C 0.32877(12) 1.0257(4) 0.52968(8) 0.0117(5) Uani 1 1 d . . . . .
C2 C 0.38848(12) 1.2351(4) 0.55545(8) 0.0128(5) Uani 1 1 d . . . . .
C3 C 0.37303(13) 1.3795(4) 0.60260(8) 0.0129(5) Uani 1 1 d . . . . .
H3A H 0.408254 1.535994 0.612233 0.015 Uiso 1 1 calc R U . . .
H3B H 0.315225 1.437337 0.590075 0.015 Uiso 1 1 calc R U . . .
C4 C 0.39059(12) 1.2103(4) 0.65383(8) 0.0128(5) Uani 1 1 d . . . . .
C5 C 0.45032(13) 1.2852(4) 0.53748(9) 0.0196(5) Uani 1 1 d . . . . .
H5A H 0.456530 1.186307 0.507813 0.023 Uiso 1 1 calc R U . . .
H5B H 0.488157 1.419915 0.554347 0.023 Uiso 1 1 calc R U . . .
C6 C 0.38473(13) 1.1784(4) 0.74506(8) 0.0142(5) Uani 1 1 d . . . . .
H6A H 0.441219 1.108488 0.758939 0.017 Uiso 1 1 calc R U . . .
H6B H 0.346083 1.030102 0.736461 0.017 Uiso 1 1 calc R U . . .
C7 C 0.37084(12) 1.3480(4) 0.78892(8) 0.0130(5) Uani 1 1 d . . . . .
C8 C 0.42089(13) 1.5625(4) 0.81026(8) 0.0143(5) Uani 1 1 d . . . . .
H8 H 0.462799 1.606536 0.795933 0.017 Uiso 1 1 calc R U . . .
C9 C 0.40983(13) 1.7130(4) 0.85250(9) 0.0187(5) Uani 1 1 d . . . . .
H9 H 0.443657 1.860275 0.866454 0.022 Uiso 1 1 calc R U . . .
C10 C 0.34879(14) 1.6470(4) 0.87443(9) 0.0204(5) Uani 1 1 d . . . . .
H10 H 0.341580 1.748317 0.903459 0.024 Uiso 1 1 calc R U . . .
C11 C 0.29924(13) 1.4339(4) 0.85357(9) 0.0192(5) Uani 1 1 d . . . . .
H11 H 0.257902 1.388378 0.868313 0.023 Uiso 1 1 calc R U . . .
C12 C 0.30986(13) 1.2857(4) 0.81093(9) 0.0170(5) Uani 1 1 d . . . . .
H12 H 0.275251 1.140410 0.796612 0.020 Uiso 1 1 calc R U . . .
O1 O 0.26640(8) 0.9958(3) 0.54158(5) 0.0145(3) Uani 1 1 d . . . . .
O2 O 0.34784(9) 0.8754(3) 0.49357(6) 0.0178(4) Uani 1 1 d . . . . .
H2 H 0.3108(13) 0.752(4) 0.4816(8) 0.027 Uiso 1 1 calc R U . . .
O3 O 0.41883(9) 0.9926(3) 0.65820(6) 0.0167(4) Uani 1 1 d . . . . .
O4 O 0.37209(8) 1.3332(3) 0.69457(5) 0.0146(4) Uani 1 1 d . . . . .

loop_
_atom_site_aniso_label
_atom_site_aniso_U_11
_atom_site_aniso_U_22
_atom_site_aniso_U_33
_atom_site_aniso_U_23
_atom_site_aniso_U_13
_atom_site_aniso_U_12
C1 0.0152(11) 0.0110(11) 0.0069(10) 0.0022(9) 0.0014(9) 0.0019(9)
C2 0.0154(12) 0.0104(10) 0.0117(11) 0.0010(9) 0.0034(9) 0.0005(9)
C3 0.0134(11) 0.0134(10) 0.0102(10) -0.0003(9) 0.0020(9) -0.0005(9)
C4 0.0085(11) 0.0153(11) 0.0135(11) -0.0047(9) 0.0022(9) -0.0032(9)
C5 0.0220(13) 0.0198(12) 0.0170(12) -0.0046(10) 0.0069(10) -0.0071(10)
C6 0.0180(12) 0.0139(11) 0.0108(11) 0.0030(9) 0.0049(9) 0.0018(9)
C7 0.0113(11) 0.0160(11) 0.0103(10) 0.0048(9) 0.0021(9) 0.0052(9)
C8 0.0155(12) 0.0174(12) 0.0098(11) 0.0038(9) 0.0043(9) 0.0044(9)
C9 0.0206(13) 0.0159(12) 0.0167(12) 0.0012(10) 0.0027(10) 0.0045(10)
C10 0.0240(13) 0.0250(13) 0.0107(11) -0.0013(10) 0.0043(10) 0.0114(11)
C11 0.0171(12) 0.0276(13) 0.0152(12) 0.0066(10) 0.0084(10) 0.0089(10)
C12 0.0121(12) 0.0201(12) 0.0169(12) 0.0027(10) 0.0026(9) 0.0010(10)
O1 0.0144(8) 0.0166(8) 0.0145(8) -0.0037(6) 0.0074(6) -0.0038(7)
O2 0.0197(9) 0.0168(8) 0.0205(8) -0.0092(7) 0.0114(7) -0.0060(7)
O3 0.0213(8) 0.0138(8) 0.0140(8) 0.0002(7) 0.0046(6) 0.0047(7)
O4 0.0184(8) 0.0158(8) 0.0108(7) 0.0004(6) 0.0064(6) 0.0022(6)

loop_
_atom_type_symbol
_atom_type_description
_atom_type_scat_dispersion_real
_atom_type_scat_dispersion_imag
_atom_type_scat_source
C C 0.0031 0.0016 'International Tables Vol C Tables 4.2.6.8 and 6.1.1.4'
H H 0.0000 0.0000 'International Tables Vol C Tables 4.2.6.8 and 6.1.1.4'
O O 0.0109 0.0061 'International Tables Vol C Tables 4.2.6.8 and 6.1.1.4'

loop_
_geom_angle_atom_site_label_1
_geom_angle_atom_site_label_2
_geom_angle_atom_site_label_3
_geom_angle
_geom_angle_site_symmetry_1
_geom_angle_site_symmetry_3
_geom_angle_publ_flag
O1 C1 O2 123.41(18) . . ?
O1 C1 C2 121.45(18) . . ?
O2 C1 C2 115.14(18) . . ?
C5 C2 C1 120.83(19) . . ?
C5 C2 C3 124.44(19) . . ?
C1 C2 C3 114.73(17) . . ?
C4 C3 C2 111.59(17) . . ?
C4 C3 H3A 109.3 . . ?
C2 C3 H3A 109.3 . . ?
C4 C3 H3B 109.3 . . ?
C2 C3 H3B 109.3 . . ?
H3A C3 H3B 108.0 . . ?
O3 C4 O4 124.01(19) . . ?
O3 C4 C3 124.38(19) . . ?
O4 C4 C3 111.60(17) . . ?
C2 C5 H5A 120.0 . . ?
C2 C5 H5B 120.0 . . ?
H5A C5 H5B 120.0 . . ?
O4 C6 C7 109.07(16) . . ?
O4 C6 H6A 109.9 . . ?
C7 C6 H6A 109.9 . . ?
O4 C6 H6B 109.9 . . ?
C7 C6 H6B 109.9 . . ?
H6A C6 H6B 108.3 . . ?
C8 C7 C12 118.81(19) . . ?
C8 C7 C6 120.68(18) . . ?
C12 C7 C6 120.44(19) . . ?
C7 C8 C9 120.4(2) . . ?
C7 C8 H8 119.8 . . ?
C9 C8 H8 119.8 . . ?
C8 C9 C10 120.1(2) . . ?
C8 C9 H9 119.9 . . ?
C10 C9 H9 119.9 . . ?
C11 C10 C9 119.7(2) . . ?
C11 C10 H10 120.2 . . ?
C9 C10 H10 120.2 . . ?
C10 C11 C12 120.1(2) . . ?
C10 C11 H11 120.0 . . ?
C12 C11 H11 120.0 . . ?
C11 C12 C7 120.9(2) . . ?
C11 C12 H12 119.5 . . ?
C7 C12 H12 119.5 . . ?
C1 O2 H2 109.5 . . ?
C4 O4 C6 114.93(15) . . ?

loop_
_geom_bond_atom_site_label_1
_geom_bond_atom_site_label_2
_geom_bond_distance
_geom_bond_site_symmetry_2
_geom_bond_publ_flag
C1 O1 1.234(2) . ?
C1 O2 1.331(2) . ?
C1 C2 1.483(3) . ?
C2 C5 1.334(3) . ?
C2 C3 1.517(3) . ?
C3 C4 1.512(3) . ?
C3 H3A 0.9900 . ?
C3 H3B 0.9900 . ?
C4 O3 1.213(2) . ?
C4 O4 1.349(2) . ?
C5 H5A 0.9500 . ?
C5 H5B 0.9500 . ?
C6 O4 1.467(2) . ?
C6 C7 1.505(3) . ?
C6 H6A 0.9900 . ?
C6 H6B 0.9900 . ?
C7 C8 1.394(3) . ?
C7 C12 1.400(3) . ?
C8 C9 1.395(3) . ?
C8 H8 0.9500 . ?
C9 C10 1.404(3) . ?
C9 H9 0.9500 . ?
C10 C11 1.382(3) . ?
C10 H10 0.9500 . ?
C11 C12 1.394(3) . ?
C11 H11 0.9500 . ?
C12 H12 0.9500 . ?
O2 H2 0.88(2) . ?
